data_9006820
loop_
_publ_author_name
'Millard, R. L.'
'Peterson, R. C.'
'Swainson, I. P.'

_publ_section_title
;Synthetic MgGa2O4-Mg2GeO4 spinel solid solution and beta-Mg3Ga2GeO8:
 chemistry, crystal structures, cation ordering, and comparison to Mg2GeO4
 olivine Sample: RLM813, quenched from T = 1400 C Locality: synthetic
;
_journal_name_full 'Physics and Chemistry of Minerals'
_journal_page_first 179
_journal_page_last 193
_journal_paper_doi 10.1007/s002690050006
_journal_volume 27
_journal_year 2000
_chemical_compound_source Synthetic
_chemical_formula_structural Mg1.25Ga1.5Ge.25O4
_chemical_formula_sum 'Ga1.5 Ge0.25 Mg1.25 O4'
_space_group_IT_number 227
_symmetry_space_group_name_Hall '-F 4vw 2vw 3'
_symmetry_space_group_name_H-M 'F d -3 m :2'
_cell_angle_alpha 90
_cell_angle_beta 90
_cell_angle_gamma 90
_cell_length_a 8.3026
_cell_length_b 8.3026
_cell_length_c 8.3026
_cell_formula_units_Z 8
_cell_volume 572.325
_database_code_amcsd 0008402
_exptl_crystal_density_diffrn 5.040
_exptl_crystal_thermal_history 'quenched from T = 1400 C'
_cod_original_sg_symbol_H-M 'F d 3 m'
_cod_original_formula_sum 'Ga1.5 Ge.25 Mg1.25 O4'
_cod_database_code 9006820
_amcsd_formula_title Mg1.25Ga1.5Ge.25O4

loop_
_space_group_symop_operation_xyz
x,y,z
x,1/2+y,1/2+z
1/2+x,y,1/2+z
1/2+x,1/2+y,z
3/4+z,1/2-x,1/4+y
3/4+z,-x,3/4+y
1/4+z,1/2-x,3/4+y
1/4+z,-x,1/4+y
3/4-y,1/2+z,1/4-x
3/4-y,+z,3/4-x
1/4-y,1/2+z,3/4-x
1/4-y,+z,1/4-x
3/4+x,1/2-y,1/4+z
3/4+x,-y,3/4+z
1/4+x,1/2-y,3/4+z
1/4+x,-y,1/4+z
3/4-z,1/2+x,1/4-y
3/4-z,+x,3/4-y
1/4-z,1/2+x,3/4-y
1/4-z,+x,1/4-y
3/4+y,1/2-z,1/4+x
3/4+y,-z,3/4+x
1/4+y,1/2-z,3/4+x
1/4+y,-z,1/4+x
3/4-x,1/2+y,1/4-z
3/4-x,+y,3/4-z
1/4-x,1/2+y,3/4-z
1/4-x,+y,1/4-z
1/2+x,3/4-z,1/4-y
1/2+x,1/4-z,3/4-y
+x,3/4-z,3/4-y
+x,1/4-z,1/4-y
1/2-z,3/4+y,1/4+x
1/2-z,1/4+y,3/4+x
-z,3/4+y,3/4+x
-z,1/4+y,1/4+x
1/2+y,3/4-x,1/4-z
1/2+y,1/4-x,3/4-z
+y,3/4-x,3/4-z
+y,1/4-x,1/4-z
1/2-x,3/4+z,1/4+y
1/2-x,1/4+z,3/4+y
-x,3/4+z,3/4+y
-x,1/4+z,1/4+y
1/2+z,3/4-y,1/4-x
1/2+z,1/4-y,3/4-x
+z,3/4-y,3/4-x
+z,1/4-y,1/4-x
1/2-y,3/4+x,1/4+z
1/2-y,1/4+x,3/4+z
-y,3/4+x,3/4+z
-y,1/4+x,1/4+z
x,1/2+z,1/2+y
x,+z,+y
1/2+x,1/2+z,+y
1/2+x,+z,1/2+y
-z,1/2-y,1/2-x
-z,-y,-x
1/2-z,1/2-y,-x
1/2-z,-y,1/2-x
y,1/2+x,1/2+z
y,+x,+z
1/2+y,1/2+x,+z
1/2+y,+x,1/2+z
-x,1/2-z,1/2-y
-x,-z,-y
1/2-x,1/2-z,-y
1/2-x,-z,1/2-y
z,1/2+y,1/2+x
z,+y,+x
1/2+z,1/2+y,+x
1/2+z,+y,1/2+x
-y,1/2-x,1/2-z
-y,-x,-z
1/2-y,1/2-x,-z
1/2-y,-x,1/2-z
3/4+z,1/4+x,1/2-y
3/4+z,3/4+x,-y
1/4+z,1/4+x,-y
1/4+z,3/4+x,1/2-y
3/4-y,1/4-z,1/2+x
3/4-y,3/4-z,+x
1/4-y,1/4-z,+x
1/4-y,3/4-z,1/2+x
3/4+x,1/4+y,1/2-z
3/4+x,3/4+y,-z
1/4+x,1/4+y,-z
1/4+x,3/4+y,1/2-z
3/4-z,1/4-x,1/2+y
3/4-z,3/4-x,+y
1/4-z,1/4-x,+y
1/4-z,3/4-x,1/2+y
3/4+y,1/4+z,1/2-x
3/4+y,3/4+z,-x
1/4+y,1/4+z,-x
1/4+y,3/4+z,1/2-x
3/4-x,1/4-y,1/2+z
3/4-x,3/4-y,+z
1/4-x,1/4-y,+z
1/4-x,3/4-y,1/2+z
-z,3/4+x,3/4+y
-z,1/4+x,1/4+y
1/2-z,3/4+x,1/4+y
1/2-z,1/4+x,3/4+y
y,3/4-z,3/4-x
y,1/4-z,1/4-x
1/2+y,3/4-z,1/4-x
1/2+y,1/4-z,3/4-x
-x,3/4+y,3/4+z
-x,1/4+y,1/4+z
1/2-x,3/4+y,1/4+z
1/2-x,1/4+y,3/4+z
z,3/4-x,3/4-y
z,1/4-x,1/4-y
1/2+z,3/4-x,1/4-y
1/2+z,1/4-x,3/4-y
-y,3/4+z,3/4+x
-y,1/4+z,1/4+x
1/2-y,3/4+z,1/4+x
1/2-y,1/4+z,3/4+x
x,3/4-y,3/4-z
x,1/4-y,1/4-z
1/2+x,3/4-y,1/4-z
1/2+x,1/4-y,3/4-z
1/4-x,1/2+z,3/4-y
1/4-x,+z,1/4-y
3/4-x,1/2+z,1/4-y
3/4-x,+z,3/4-y
1/4+z,1/2-y,3/4+x
1/4+z,-y,1/4+x
3/4+z,1/2-y,1/4+x
3/4+z,-y,3/4+x
1/4-y,1/2+x,3/4-z
1/4-y,+x,1/4-z
3/4-y,1/2+x,1/4-z
3/4-y,+x,3/4-z
1/4+x,1/2-z,3/4+y
1/4+x,-z,1/4+y
3/4+x,1/2-z,1/4+y
3/4+x,-z,3/4+y
1/4-z,1/2+y,3/4-x
1/4-z,+y,1/4-x
3/4-z,1/2+y,1/4-x
3/4-z,+y,3/4-x
1/4+y,1/2-x,3/4+z
1/4+y,-x,1/4+z
3/4+y,1/2-x,1/4+z
3/4+y,-x,3/4+z
3/4-x,3/4-z,y
3/4-x,1/4-z,1/2+y
1/4-x,3/4-z,1/2+y
1/4-x,1/4-z,y
3/4+z,3/4+y,-x
3/4+z,1/4+y,1/2-x
1/4+z,3/4+y,1/2-x
1/4+z,1/4+y,-x
3/4-y,3/4-x,z
3/4-y,1/4-x,1/2+z
1/4-y,3/4-x,1/2+z
1/4-y,1/4-x,z
3/4+x,3/4+z,-y
3/4+x,1/4+z,1/2-y
1/4+x,3/4+z,1/2-y
1/4+x,1/4+z,-y
3/4-z,3/4-y,x
3/4-z,1/4-y,1/2+x
1/4-z,3/4-y,1/2+x
1/4-z,1/4-y,x
3/4+y,3/4+x,-z
3/4+y,1/4+x,1/2-z
1/4+y,3/4+x,1/2-z
1/4+y,1/4+x,-z
-z,-x,-y
-z,1/2-x,1/2-y
1/2-z,-x,1/2-y
1/2-z,1/2-x,-y
y,z,x
y,1/2+z,1/2+x
1/2+y,z,1/2+x
1/2+y,1/2+z,x
-x,-y,-z
-x,1/2-y,1/2-z
1/2-x,-y,1/2-z
1/2-x,1/2-y,-z
z,x,y
z,1/2+x,1/2+y
1/2+z,x,1/2+y
1/2+z,1/2+x,y
-y,-z,-x
-y,1/2-z,1/2-x
1/2-y,-z,1/2-x
1/2-y,1/2-z,-x

loop_
_atom_site_label
_atom_site_fract_x
_atom_site_fract_y
_atom_site_fract_z
_atom_site_occupancy
_atom_site_U_iso_or_equiv
GaT 0.12500 0.12500 0.12500 0.37000 0.00532
GeT 0.12500 0.12500 0.12500 0.25000 0.00532
MgT 0.12500 0.12500 0.12500 0.38000 0.00532
GaM 0.50000 0.50000 0.50000 0.56500 0.00431
MgM 0.50000 0.50000 0.50000 0.43500 0.00431
O 0.25700 0.25700 0.25700 1.00000 0.00747

loop_
_cod_related_entry_id
_cod_related_entry_database
_cod_related_entry_code
1 AMCSD 0008402
